data_7126929
loop_
_publ_author_name
'Xu, Wei-Jian'
'Zeng, Ying'
'Yuan, Wei'
'Zhang, Wei-Xiong'
'Chen, Xiao-Ming'

_publ_section_title
;
 A large room-temperature entropy change in a new hybrid ferroelastic with
 an unconventional bond-switching mechanism.
;
_journal_issue 69
_journal_name_full 'Chemical communications (Cambridge, England)'
_journal_page_first 10054
_journal_page_last 10057
_journal_paper_doi 10.1039/d0cc04092d
_journal_volume 56
_journal_year 2020
_chemical_formula_moiety 'C12 H24 Co N10 Na O'
_chemical_formula_sum 'C12 H24 Co N10 Na O'
_chemical_formula_weight 406.33
_space_group_crystal_system monoclinic
_space_group_IT_number 14
_space_group_name_Hall '-P 2ybc'
_space_group_name_H-M_alt 'P 1 21/c 1'
_atom_sites_solution_hydrogens mixed
_atom_sites_solution_primary direct
_audit_creation_date 2020-02-20
_audit_creation_method
;
Olex2 1.2
(compiled 2018.05.29 svn.r3508 for OlexSys, GUI svn.r5506)
;
_audit_update_record
;
2020-05-11 deposited with the CCDC.	2020-07-17 downloaded from the CCDC.
;
_cell_angle_alpha 90
_cell_angle_beta 90.564(2)
_cell_angle_gamma 90
_cell_formula_units_Z 4
_cell_length_a 8.3357(2)
_cell_length_b 12.4689(3)
_cell_length_c 18.5938(4)
_cell_measurement_reflns_used 14863
_cell_measurement_temperature 200(2)
_cell_measurement_theta_max 31.8170
_cell_measurement_theta_min 1.9600
_cell_volume 1932.49(8)
_computing_molecular_graphics 'Olex2 (Dolomanov et al., 2009)'
_computing_publication_material 'Olex2 (Dolomanov et al., 2009)'
_computing_structure_refinement 'ShelXL (Sheldrick, 2015)'
_computing_structure_solution 'XS (Sheldrick, 2008)'
_diffrn_ambient_temperature 200(2)
_diffrn_measured_fraction_theta_full 0.996
_diffrn_measured_fraction_theta_max 0.995
_diffrn_measurement_device_type 'multiwire proportional'
_diffrn_measurement_method 'phi and omega scans'
_diffrn_radiation_monochromator graphite
_diffrn_radiation_type MoK\a
_diffrn_radiation_wavelength 0.71073
_diffrn_reflns_av_R_equivalents 0.0337
_diffrn_reflns_av_unetI/netI 0.0194
_diffrn_reflns_Laue_measured_fraction_full 0.996
_diffrn_reflns_Laue_measured_fraction_max 0.995
_diffrn_reflns_limit_h_max 9
_diffrn_reflns_limit_h_min -10
_diffrn_reflns_limit_k_max 15
_diffrn_reflns_limit_k_min -15
_diffrn_reflns_limit_l_max 19
_diffrn_reflns_limit_l_min -22
_diffrn_reflns_number 17630
_diffrn_reflns_point_group_measured_fraction_full 0.996
_diffrn_reflns_point_group_measured_fraction_max 0.995
_diffrn_reflns_theta_full 25.242
_diffrn_reflns_theta_max 25.995
_diffrn_reflns_theta_min 1.967
_exptl_absorpt_coefficient_mu 0.933
_exptl_absorpt_correction_T_max 1.00000
_exptl_absorpt_correction_T_min 0.72286
_exptl_absorpt_correction_type multi-scan
_exptl_absorpt_process_details 'CrysAlisPro 1.171.38.40t (Rigaku Oxford Diffraction, 2015)'
_exptl_crystal_colour 'clear colourless'
_exptl_crystal_density_diffrn 1.397
_exptl_crystal_description block
_exptl_crystal_F_000 848
_exptl_crystal_size_max 0.28
_exptl_crystal_size_mid 0.17
_exptl_crystal_size_min 0.15
_refine_diff_density_max 0.455
_refine_diff_density_min -0.997
_refine_diff_density_rms 0.105
_refine_ls_extinction_method none
_refine_ls_goodness_of_fit_ref 1.075
_refine_ls_hydrogen_treatment constr
_refine_ls_matrix_type full
_refine_ls_number_parameters 233
_refine_ls_number_reflns 3798
_refine_ls_number_restraints 0
_refine_ls_restrained_S_all 1.075
_refine_ls_R_factor_all 0.0331
_refine_ls_R_factor_gt 0.0276
_refine_ls_shift/su_max 0.001
_refine_ls_shift/su_mean 0.000
_refine_ls_structure_factor_coef Fsqd
_refine_ls_weighting_details 'w=1/[\s^2^(Fo^2^)+(0.0433P)^2^+0.6892P] where P=(Fo^2^+2Fc^2^)/3'
_refine_ls_weighting_scheme calc
_refine_ls_wR_factor_gt 0.0700
_refine_ls_wR_factor_ref 0.0751
_reflns_Friedel_coverage 0.000
_reflns_number_gt 3523
_reflns_number_total 3798
_reflns_threshold_expression 'I > 2\s(I)'
_cod_data_source_file d0cc04092d2.cif
_cod_data_source_block TMC-2_200K
_cod_depositor_comments 'Adding full bibliography for 7126928--7126929.cif.'
_cod_database_code 7126929
_shelx_shelxl_version_number 2014/7
_shelx_space_group_comment
;
The symmetry employed for this shelxl refinement is uniquely defined
by the following loop, which should always be used as a source of
symmetry information in preference to the above space-group names.
They are only intended as comments.
;
_shelx_estimated_absorpt_t_max 1.245
_shelx_estimated_absorpt_t_min 0.816
_olex2_refinement_description
;
1. Fixed Uiso
 At 1.2 times of:
  All N(H,H) groups
 At 1.5 times of:
  All C(H,H,H) groups, All O(H,H) groups
2.a Rotating group:
 O1(H1A,H1B)
2.b Secondary CH2 refined with riding coordinates:
 N8(H8A,H8B), N10(H10A,H10B)
2.c Idealised Me refined as rotating group:
 C11(H11A,H11B,H11C), C12(H12A,H12B,H12C), C8(H8C,H8D,H8E), C9(H9A,H9B,H9C),
 C10(H10C,H10D,H10E), C7(H7A,H7B,H7C)
;
_olex2_submission_special_instructions 'No special instructions were received'

loop_
_space_group_symop_operation_xyz
'x, y, z'
'-x, y+1/2, -z+1/2'
'-x, -y, -z'
'x, -y-1/2, z-1/2'

loop_
_atom_site_label
_atom_site_type_symbol
_atom_site_fract_x
_atom_site_fract_y
_atom_site_fract_z
_atom_site_U_iso_or_equiv
_atom_site_adp_type
_atom_site_occupancy
_atom_site_site_symmetry_order
_atom_site_calc_flag
_atom_site_refinement_flags_posn
_atom_site_refinement_flags_adp
_atom_site_refinement_flags_occupancy
_atom_site_disorder_assembly
_atom_site_disorder_group
Co1 Co 0.78304(2) 0.75380(2) 0.37163(2) 0.01048(8) Uani 1 1 d . . . . .
Na1 Na 0.29694(6) 0.65802(4) 0.20184(3) 0.01751(13) Uani 1 1 d . . . . .
C1 C 0.81039(15) 0.90378(11) 0.35981(7) 0.0139(3) Uani 1 1 d . . . . .
N7 N 0.28849(13) 0.47753(11) 0.37090(6) 0.0177(3) Uani 1 1 d . . . . .
O1 O 0.24923(16) 0.77776(10) 0.11202(7) 0.0323(3) Uani 1 1 d . . . . .
H1A H 0.2384 0.8416 0.1294 0.048 Uiso 1 1 d GR . . . .
H1B H 0.1622 0.7609 0.0891 0.048 Uiso 1 1 d GR . . . .
N1 N 0.81862(15) 0.99514(10) 0.35239(7) 0.0212(3) Uani 1 1 d . . . . .
C4 C 0.75002(16) 0.60433(12) 0.38211(7) 0.0170(3) Uani 1 1 d . . . . .
C2 C 0.62009(16) 0.78507(11) 0.43842(7) 0.0156(3) Uani 1 1 d . . . . .
N4 N 0.72779(16) 0.51382(11) 0.38712(8) 0.0299(3) Uani 1 1 d . . . . .
C5 C 0.95420(16) 0.72623(11) 0.30729(7) 0.0152(3) Uani 1 1 d . . . . .
N5 N 1.06179(14) 0.70851(11) 0.27105(7) 0.0236(3) Uani 1 1 d . . . . .
N8 N 0.38230(14) 0.50528(10) 0.30770(6) 0.0210(3) Uani 1 1 d . . . . .
H8A H 0.3976 0.4440 0.2842 0.025 Uiso 1 1 calc R . . . .
H8B H 0.4782 0.5253 0.3244 0.025 Uiso 1 1 calc R . . . .
N2 N 0.52567(15) 0.80938(11) 0.48012(7) 0.0269(3) Uani 1 1 d . . . . .
N6 N 0.53075(16) 0.75663(10) 0.25210(8) 0.0218(3) Uani 1 1 d . . . . .
N10 N 0.55178(14) 0.54683(11) 0.11449(7) 0.0237(3) Uani 1 1 d . . . . .
H10A H 0.5081 0.4827 0.1069 0.028 Uiso 1 1 calc R . . . .
H10B H 0.5436 0.5804 0.0724 0.028 Uiso 1 1 calc R . . . .
N9 N 0.72256(13) 0.52135(10) 0.11814(7) 0.0184(3) Uani 1 1 d . . . . .
C6 C 0.62817(18) 0.75555(10) 0.29620(8) 0.0145(3) Uani 1 1 d . . . . .
N3 N 1.01689(18) 0.74594(10) 0.49808(8) 0.0276(3) Uani 1 1 d . . . . .
C3 C 0.93047(18) 0.74996(10) 0.44968(8) 0.0159(3) Uani 1 1 d . . . . .
C11 C 0.12878(18) 0.44013(15) 0.34420(10) 0.0311(4) Uani 1 1 d . . . . .
H11A H 0.0793 0.4957 0.3160 0.047 Uiso 1 1 calc GR . . . .
H11B H 0.0618 0.4233 0.3844 0.047 Uiso 1 1 calc GR . . . .
H11C H 0.1424 0.3773 0.3150 0.047 Uiso 1 1 calc GR . . . .
C12 C 0.36729(19) 0.39201(13) 0.41529(9) 0.0261(3) Uani 1 1 d . . . . .
H12A H 0.3875 0.3304 0.3858 0.039 Uiso 1 1 calc GR . . . .
H12B H 0.2980 0.3722 0.4540 0.039 Uiso 1 1 calc GR . . . .
H12C H 0.4669 0.4186 0.4346 0.039 Uiso 1 1 calc GR . . . .
C8 C 0.7851(2) 0.47630(15) 0.04945(10) 0.0347(4) Uani 1 1 d . . . . .
H8C H 0.7305 0.4104 0.0386 0.052 Uiso 1 1 calc GR . . . .
H8D H 0.8980 0.4628 0.0544 0.052 Uiso 1 1 calc GR . . . .
H8E H 0.7670 0.5267 0.0112 0.052 Uiso 1 1 calc GR . . . .
C9 C 0.80943(18) 0.62260(13) 0.13429(10) 0.0282(3) Uani 1 1 d . . . . .
H9A H 0.8012 0.6700 0.0937 0.042 Uiso 1 1 calc GR . . . .
H9B H 0.9203 0.6071 0.1440 0.042 Uiso 1 1 calc GR . . . .
H9C H 0.7629 0.6562 0.1756 0.042 Uiso 1 1 calc GR . . . .
C10 C 0.2719(2) 0.57733(14) 0.41419(9) 0.0340(4) Uani 1 1 d . . . . .
H10C H 0.3763 0.6025 0.4285 0.051 Uiso 1 1 calc GR . . . .
H10D H 0.2097 0.5625 0.4562 0.051 Uiso 1 1 calc GR . . . .
H10E H 0.2190 0.6313 0.3858 0.051 Uiso 1 1 calc GR . . . .
C7 C 0.7455(2) 0.44386(19) 0.17759(13) 0.0524(6) Uani 1 1 d . . . . .
H7A H 0.7084 0.4750 0.2216 0.079 Uiso 1 1 calc GR . . . .
H7B H 0.8573 0.4266 0.1823 0.079 Uiso 1 1 calc GR . . . .
H7C H 0.6857 0.3798 0.1674 0.079 Uiso 1 1 calc GR . . . .

loop_
_atom_site_aniso_label
_atom_site_aniso_U_11
_atom_site_aniso_U_22
_atom_site_aniso_U_33
_atom_site_aniso_U_23
_atom_site_aniso_U_13
_atom_site_aniso_U_12
Co1 0.00994(12) 0.00958(12) 0.01189(12) 0.00034(6) -0.00203(8) 0.00044(6)
Na1 0.0170(3) 0.0167(3) 0.0188(3) -0.0010(2) -0.0021(2) -0.0022(2)
C1 0.0098(6) 0.0183(7) 0.0136(6) 0.0002(5) -0.0013(5) 0.0011(5)
N7 0.0174(6) 0.0183(7) 0.0174(6) 0.0018(5) 0.0003(5) 0.0021(4)
O1 0.0433(7) 0.0229(6) 0.0302(6) 0.0022(5) -0.0185(5) -0.0058(5)
N1 0.0195(6) 0.0159(7) 0.0283(7) 0.0030(5) -0.0017(5) -0.0001(5)
C4 0.0134(6) 0.0179(8) 0.0196(7) -0.0001(5) -0.0021(5) 0.0016(5)
C2 0.0161(6) 0.0129(6) 0.0177(7) 0.0032(5) -0.0037(5) 0.0001(5)
N4 0.0264(7) 0.0162(7) 0.0469(9) 0.0026(6) -0.0035(6) -0.0018(5)
C5 0.0162(7) 0.0135(6) 0.0159(7) 0.0004(5) -0.0051(5) 0.0005(5)
N5 0.0203(6) 0.0274(7) 0.0232(6) -0.0027(5) 0.0024(5) 0.0031(5)
N8 0.0201(6) 0.0245(7) 0.0186(6) -0.0008(5) 0.0024(5) -0.0048(5)
N2 0.0247(6) 0.0297(7) 0.0264(7) 0.0014(6) 0.0054(5) 0.0043(5)
N6 0.0183(7) 0.0267(7) 0.0203(7) -0.0016(5) -0.0050(5) -0.0012(5)
N10 0.0119(6) 0.0288(7) 0.0302(7) 0.0000(5) -0.0002(5) -0.0012(5)
N9 0.0127(6) 0.0189(6) 0.0236(6) 0.0019(5) 0.0004(5) -0.0003(4)
C6 0.0146(7) 0.0125(7) 0.0165(7) -0.0004(5) 0.0023(6) -0.0006(4)
N3 0.0266(8) 0.0332(8) 0.0228(7) -0.0022(5) -0.0102(6) 0.0054(5)
C3 0.0155(7) 0.0143(7) 0.0178(7) -0.0006(5) 0.0005(6) 0.0020(4)
C11 0.0172(7) 0.0370(10) 0.0392(9) 0.0068(8) -0.0023(6) -0.0058(6)
C12 0.0270(8) 0.0226(8) 0.0288(8) 0.0083(6) -0.0017(6) 0.0050(6)
C8 0.0247(8) 0.0392(10) 0.0404(10) -0.0200(8) 0.0022(7) 0.0021(7)
C9 0.0191(7) 0.0260(8) 0.0394(9) -0.0111(7) 0.0003(6) -0.0048(6)
C10 0.0504(10) 0.0260(9) 0.0257(8) -0.0063(7) 0.0004(7) 0.0130(8)
C7 0.0318(10) 0.0598(14) 0.0658(14) 0.0445(12) 0.0053(9) 0.0070(9)

loop_
_atom_type_symbol
_atom_type_description
_atom_type_scat_dispersion_real
_atom_type_scat_dispersion_imag
_atom_type_scat_source
C C 0.0033 0.0016 'International Tables Vol C Tables 4.2.6.8 and 6.1.1.4'
H H 0.0000 0.0000 'International Tables Vol C Tables 4.2.6.8 and 6.1.1.4'
Co Co 0.3494 0.9721 'International Tables Vol C Tables 4.2.6.8 and 6.1.1.4'
N N 0.0061 0.0033 'International Tables Vol C Tables 4.2.6.8 and 6.1.1.4'
Na Na 0.0362 0.0249 'International Tables Vol C Tables 4.2.6.8 and 6.1.1.4'
O O 0.0106 0.0060 'International Tables Vol C Tables 4.2.6.8 and 6.1.1.4'

loop_
_geom_angle_atom_site_label_1
_geom_angle_atom_site_label_2
_geom_angle_atom_site_label_3
_geom_angle
_geom_angle_site_symmetry_1
_geom_angle_site_symmetry_3
_geom_angle_publ_flag
C1 Co1 C5 90.78(6) . . ?
C1 Co1 C6 89.12(5) . . ?
C4 Co1 C1 178.38(5) . . ?
C4 Co1 C5 89.86(6) . . ?
C4 Co1 C6 89.36(6) . . ?
C2 Co1 C1 87.75(6) . . ?
C2 Co1 C4 91.68(6) . . ?
C2 Co1 C5 177.19(6) . . ?
C2 Co1 C6 89.72(6) . . ?
C2 Co1 C3 88.10(6) . . ?
C6 Co1 C5 92.65(6) . . ?
C3 Co1 C1 92.06(5) . . ?
C3 Co1 C4 89.44(6) . . ?
C3 Co1 C5 89.56(6) . . ?
C3 Co1 C6 177.48(6) . . ?
O1 Na1 N1 100.15(5) . 2_645 ?
O1 Na1 N5 94.73(5) . 1_455 ?
O1 Na1 N8 174.97(5) . . ?
O1 Na1 N6 94.73(5) . . ?
O1 Na1 N10 91.45(5) . . ?
N1 Na1 N8 79.86(4) 2_645 . ?
N1 Na1 N6 150.13(5) 2_645 . ?
N1 Na1 N10 71.07(4) 2_645 . ?
N5 Na1 N1 96.66(5) 1_455 2_645 ?
N5 Na1 N8 90.26(4) 1_455 . ?
N5 Na1 N6 107.82(5) 1_455 . ?
N5 Na1 N10 167.10(5) 1_455 . ?
N8 Na1 N10 83.78(4) . . ?
N6 Na1 N8 83.11(4) . . ?
N6 Na1 N10 82.88(4) . . ?
N1 C1 Co1 176.51(12) . . ?
N8 N7 C11 106.84(11) . . ?
N8 N7 C12 112.17(11) . . ?
N8 N7 C10 106.89(12) . . ?
C11 N7 C12 110.26(12) . . ?
C10 N7 C11 110.73(13) . . ?
C10 N7 C12 109.87(12) . . ?
C1 N1 Na1 147.54(11) . 2_655 ?
N4 C4 Co1 178.47(14) . . ?
N2 C2 Co1 176.06(13) . . ?
N5 C5 Co1 176.94(12) . . ?
C5 N5 Na1 174.78(12) . 1_655 ?
N7 N8 Na1 125.98(8) . . ?
C6 N6 Na1 144.19(11) . . ?
N9 N10 Na1 139.91(9) . . ?
N10 N9 C8 112.99(11) . . ?
N10 N9 C9 107.33(11) . . ?
N10 N9 C7 107.20(12) . . ?
C9 N9 C8 108.61(12) . . ?
C7 N9 C8 110.47(15) . . ?
C7 N9 C9 110.18(15) . . ?
N6 C6 Co1 177.88(13) . . ?
N3 C3 Co1 178.09(14) . . ?

loop_
_geom_bond_atom_site_label_1
_geom_bond_atom_site_label_2
_geom_bond_distance
_geom_bond_site_symmetry_2
_geom_bond_publ_flag
Co1 C1 1.8970(14) . ?
Co1 C4 1.8942(15) . ?
Co1 C2 1.8902(14) . ?
Co1 C5 1.9022(14) . ?
Co1 C6 1.8971(16) . ?
Co1 C3 1.8930(16) . ?
Na1 O1 2.2724(13) . ?
Na1 N1 2.4597(13) 2_645 ?
Na1 N5 2.4381(13) 1_455 ?
Na1 N8 2.8250(14) . ?
Na1 N6 2.4795(14) . ?
Na1 N10 3.0233(13) . ?
C1 N1 1.1496(19) . ?
N7 N8 1.4595(16) . ?
N7 C11 1.4911(18) . ?
N7 C12 1.4964(18) . ?
N7 C10 1.489(2) . ?
N1 Na1 2.4597(13) 2_655 ?
C4 N4 1.148(2) . ?
C2 N2 1.1508(19) . ?
C5 N5 1.1485(19) . ?
N5 Na1 2.4381(13) 1_655 ?
N6 C6 1.148(2) . ?
N10 N9 1.4595(16) . ?
N9 C8 1.494(2) . ?
N9 C9 1.4846(19) . ?
N9 C7 1.479(2) . ?
N3 C3 1.148(2) . ?
